data_1010857
loop_
_publ_author_name
'Andrews, M R'
'Dushman, S'

_publ_section_title
;
Diffusion of Carbon Thru Tungsten and Tungsten Carbide
;
_journal_coden_ASTM JPCHAX
_journal_name_full 'Journal of Physical Chemistry'
_journal_page_first 462
_journal_page_last 472
_journal_volume 29
_journal_year 1925
_chemical_formula_structural 'W2 C'
_chemical_formula_sum 'C W2'
_chemical_name_systematic 'Tungsten carbide (2/1)'
_cod_original_formula_sum 'W2 C'
_cod_database_code 1010857

loop_
_atom_site_label
_atom_site_fract_x
_atom_site_fract_y
_atom_site_fract_z
? ? ? ?
